data_4331725
loop_
_publ_author_name
'Marton, Andras'
'Clark, Christopher C.'
'Srinivasan, Ramya'
'Freundlich, Robert E.'
'Narducci Sarjeant, Amy A.'
'Meyer, Gerald J.'

_publ_section_title
;
 Static and Dynamic Quenching of Ru(II) Polypyridyl Excited States by
 Iodide
;
_journal_issue 1
_journal_name_full 'Inorganic Chemistry'
_journal_page_first 362
_journal_page_last 369
_journal_paper_doi 10.1021/ic051467j
_journal_volume 45
_journal_year 2006
_chemical_formula_moiety 'C36 H32 N6 O4 Ru, I2, O'
_chemical_formula_sum 'C36 H32 I2 N6 O5 Ru'
_chemical_formula_weight 983.55
_chemical_name_systematic
; 
 ? 
;
_space_group_IT_number 14
_symmetry_cell_setting monoclinic
_symmetry_space_group_name_Hall '-P 2ybc'
_symmetry_space_group_name_H-M 'P 1 21/c 1'
_atom_sites_solution_hydrogens geom
_atom_sites_solution_primary direct
_atom_sites_solution_secondary difmap
_audit_creation_date
;
'Thu Jan 27 11:26:09 2005'
;
_audit_creation_method SHELXL-97
_cell_angle_alpha 90.00
_cell_angle_beta 102.829(9)
_cell_angle_gamma 90.00
_cell_formula_units_Z 4
_cell_length_a 11.9326(10)
_cell_length_b 23.378(2)
_cell_length_c 13.2564(16)
_cell_measurement_reflns_used 6664
_cell_measurement_temperature 110
_cell_measurement_theta_max 31.86
_cell_measurement_theta_min 1.72
_cell_volume 3605.7(6)
_computing_cell_refinement 'Oxford Diffraction CrysAlis RED'
_computing_data_collection 'Oxford Diffraction CrysAlis CCD'
_computing_data_reduction 'Oxford Diffraction CrysAlis RED'
_computing_molecular_graphics 'Sheldrick, G.M. (2000). SHELXTL v6.10.'
_computing_publication_material 'Sheldrick, G.M. (2000). SHELXTL v6.10.'
_computing_structure_refinement 'Sheldrick, G.M. (2000). SHELXTL v6.10.'
_computing_structure_solution 'Sheldrick, G.M. (2000). SHELXTL v6.10.'
_diffrn_ambient_temperature 110
_diffrn_detector_area_resol_mean 15.9890
_diffrn_measured_fraction_theta_full 0.995
_diffrn_measured_fraction_theta_max 0.995
_diffrn_measurement_details 'see scan set'
_diffrn_measurement_device Kappa
_diffrn_measurement_device_type Xcalibur3
_diffrn_measurement_method ' phi omega scans'
_diffrn_orient_matrix_UB_11 -0.0095837703
_diffrn_orient_matrix_UB_12 -0.0295403780
_diffrn_orient_matrix_UB_13 -0.0108689363
_diffrn_orient_matrix_UB_21 0.0038095294
_diffrn_orient_matrix_UB_22 0.0047679324
_diffrn_orient_matrix_UB_23 -0.0519555961
_diffrn_orient_matrix_UB_31 0.0600852296
_diffrn_orient_matrix_UB_32 -0.0050195774
_diffrn_orient_matrix_UB_33 0.0139231523
_diffrn_radiation_monochromator graphite
_diffrn_radiation_source 'Enhance (Mo) X-ray Source'
_diffrn_radiation_type 'Mo K\a'
_diffrn_radiation_wavelength 0.71073
_diffrn_reflns_av_R_equivalents 0.0672
_diffrn_reflns_av_sigmaI/netI 0.0734
_diffrn_reflns_limit_h_max 14
_diffrn_reflns_limit_h_min -14
_diffrn_reflns_limit_k_max 28
_diffrn_reflns_limit_k_min -28
_diffrn_reflns_limit_l_max 15
_diffrn_reflns_limit_l_min -15
_diffrn_reflns_number 24288
_diffrn_reflns_resolution_max 0.83
_diffrn_reflns_theta_full 25.35
_diffrn_reflns_theta_max 25.35
_diffrn_reflns_theta_min 3.83
_diffrn_source_current 40
_diffrn_source_power 2
_diffrn_source_voltage 50
_diffrn_standards_decay_% 0
_exptl_absorpt_coefficient_mu 2.19829
_exptl_absorpt_correction_T_max 0.94511
_exptl_absorpt_correction_T_min 0.60911
_exptl_absorpt_correction_type numerical
_exptl_absorpt_process_details
;
CrysAlis RED, Oxford Diffraction Ltd.,
Version 1.171.24 beta (release 23.09.2004 CrysAlis171 .NET)
(compiled Oct 19 2004,12:04:41)
Analytical numeric absorption correction using a multifaceted crystal
model based on expressions derived by R.C. Clark & J.S. Reid.
;
_exptl_crystal_colour red-orange
_exptl_crystal_density_diffrn 1.812
_exptl_crystal_density_method 'not measured'
_exptl_crystal_description blade
_exptl_crystal_F_000 1920
_exptl_crystal_size_max 0.19582
_exptl_crystal_size_mid 0.07436
_exptl_crystal_size_min 0.01323
_refine_diff_density_max 1.379
_refine_diff_density_min -1.326
_refine_diff_density_rms 0.169
_refine_ls_extinction_method none
_refine_ls_goodness_of_fit_ref 1.167
_refine_ls_hydrogen_treatment constr
_refine_ls_matrix_type full
_refine_ls_number_parameters 453
_refine_ls_number_reflns 6561
_refine_ls_number_restraints 0
_refine_ls_restrained_S_all 1.167
_refine_ls_R_factor_all 0.1097
_refine_ls_R_factor_gt 0.0826
_refine_ls_shift/su_max 0.021
_refine_ls_shift/su_mean 0.000
_refine_ls_structure_factor_coef Fsqd
_refine_ls_weighting_details 'calc w=1/[\s^2^(Fo^2^)+(0.0565P)^2^+24.3069P] where P=(Fo^2^+2Fc^2^)/3'
_refine_ls_weighting_scheme calc
_refine_ls_wR_factor_gt 0.1533
_refine_ls_wR_factor_ref 0.1684
_reflns_number_gt 5170
_reflns_number_total 6561
_reflns_threshold_expression >2sigma(I)
_cod_data_source_file ic051467jsup1.cif
_cod_data_source_block Ru-i2
_cod_depositor_comments
;
The following automatic conversions were performed:

'_symmetry_cell_setting' value 'Monoclinic' changed to 'monoclinic'
according to /home/saulius/struct/CIF-dictionaries/cif_core.dic
dictionary named 'cif_core.dic' version 2.4.2 from 2011-04-26.

Automatic conversion script
Id: cif_fix_values 1891 2012-01-12 08:04:46Z andrius 
;
_cod_original_sg_symbol_H-M 'P2(1)/c  '
_cod_database_code 4331725
_audit_creation_method_reference
;
CrysAlis RED, Oxford Diffraction Ltd.,
Version 1.171.24 beta (release 23.09.2004 CrysAlis171 .NET)
(compiled Oct 19 2004,12:04:41)
;
_computing_data_collection_reference
;
CrysAlis CCD, Oxford Diffraction Ltd.,
Version 1.171.24 beta (release 23.09.2004 CrysAlis171 .NET)
(compiled Oct 19 2004,12:04:41)
;
_computing_cell_refinment_reference
;
CrysAlis RED, Oxford Diffraction Ltd.,
Version 1.171.24 beta (release 23.09.2004 CrysAlis171 .NET)
(compiled Oct 19 2004,12:04:41)
;
_computing_data_reduction_reference
;
CrysAlis RED, Oxford Diffraction Ltd.,
Version 1.171.24 beta (release 23.09.2004 CrysAlis171 .NET)
(compiled Oct 19 2004,12:04:41)
;
_cell_measurement_resolution_max 0.67
_jhu_your_name_here 'Dr. Amy A Sarjeant'
_jhu_your_lab_here 'NCB 240'
_jhu_your_phone_number_here x6-8569
_jhu_your_email_here xray@jhu.edu
_jhu_institutional_source 'Meyer Lab'
_jhu_submitting_scientist 'Andras Marton'
_jhu_scientist_phone x6-6842
_jhu_scientist_email am@jhu.edu
_jhu_identifying_number x0099
_jhu_xray_labbook 74
_jhu_crystalization_labbook n.a.
_jhu_crystalization_solvent 'Ethanol, Ether, Water'
_jhu_crystalization_method 'Vapor Diffusion'
_jhu_diffraction_detector_distance 50
_jhu_quality_factor 3

loop_
_symmetry_equiv_pos_as_xyz
'x, y, z'
'-x, y+1/2, -z+1/2'
'-x, -y, -z'
'x, -y-1/2, z-1/2'

loop_
_atom_site_label
_atom_site_type_symbol
_atom_site_fract_x
_atom_site_fract_y
_atom_site_fract_z
_atom_site_U_iso_or_equiv
_atom_site_adp_type
_atom_site_occupancy
_atom_site_symmetry_multiplicity
_atom_site_calc_flag
_atom_site_refinement_flags
Ru1 Ru -0.24442(6) 0.61912(3) -0.21341(6) 0.0202(2) Uani 1 1 d .
N1 N -0.1822(6) 0.5608(3) -0.3029(6) 0.0197(16) Uani 1 1 d .
N2 N -0.3842(6) 0.6085(3) -0.3350(6) 0.0232(18) Uani 1 1 d .
N3 N -0.1969(6) 0.6898(3) -0.2866(6) 0.0187(16) Uani 1 1 d .
N4 N -0.3092(6) 0.6834(3) -0.1380(6) 0.0226(17) Uani 1 1 d .
N5 N -0.1018(6) 0.6207(3) -0.0959(6) 0.0197(16) Uani 1 1 d .
N6 N -0.2803(6) 0.5544(3) -0.1231(6) 0.0216(17) Uani 1 1 d .
O1 O 0.2107(6) 0.5700(3) 0.2159(6) 0.0348(17) Uani 1 1 d .
O2 O 0.2669(6) 0.6504(3) 0.1456(6) 0.0392(18) Uani 1 1 d .
O3 O -0.4240(7) 0.4003(4) 0.0791(8) 0.060(3) Uani 1 1 d .
O4 O -0.2351(6) 0.4067(3) 0.1511(6) 0.0378(18) Uani 1 1 d .
C1 C -0.0747(8) 0.5378(4) -0.2815(7) 0.025(2) Uani 1 1 d .
H1A H -0.0219 0.5496 -0.2204 0.031 Uiso 1 1 calc R
C2 C -0.0396(8) 0.4984(4) -0.3443(8) 0.030(2) Uani 1 1 d .
H2A H 0.0356 0.4826 -0.3266 0.036 Uiso 1 1 calc R
C3 C -0.1147(9) 0.4820(4) -0.4329(8) 0.033(2) Uani 1 1 d .
H3A H -0.0916 0.4548 -0.4775 0.040 Uiso 1 1 calc R
C4 C -0.2239(9) 0.5048(4) -0.4580(8) 0.029(2) Uani 1 1 d .
H4A H -0.2766 0.4931 -0.5192 0.034 Uiso 1 1 calc R
C5 C -0.2561(8) 0.5454(4) -0.3924(7) 0.023(2) Uani 1 1 d .
C6 C -0.3688(8) 0.5735(4) -0.4111(7) 0.021(2) Uani 1 1 d .
C7 C -0.4535(8) 0.5660(4) -0.5007(8) 0.029(2) Uani 1 1 d .
H7A H -0.4411 0.5414 -0.5543 0.034 Uiso 1 1 calc R
C8 C -0.5564(8) 0.5950(4) -0.5100(8) 0.031(2) Uani 1 1 d .
H8A H -0.6151 0.5909 -0.5711 0.037 Uiso 1 1 calc R
C9 C -0.5741(8) 0.6297(4) -0.4315(7) 0.025(2) Uani 1 1 d .
H9A H -0.6447 0.6495 -0.4369 0.031 Uiso 1 1 calc R
C10 C -0.4872(8) 0.6349(4) -0.3455(8) 0.029(2) Uani 1 1 d .
H10A H -0.4996 0.6581 -0.2902 0.035 Uiso 1 1 calc R
C11 C -0.3698(10) 0.6779(5) -0.0654(8) 0.038(3) Uani 1 1 d .
H11A H -0.3889 0.6404 -0.0469 0.046 Uiso 1 1 calc R
C12 C -0.4059(10) 0.7236(5) -0.0160(10) 0.045(3) Uani 1 1 d .
H12A H -0.4494 0.7176 0.0351 0.054 Uiso 1 1 calc R
C13 C -0.3787(10) 0.7776(5) -0.0410(9) 0.042(3) Uani 1 1 d .
H13A H -0.4011 0.8098 -0.0065 0.051 Uiso 1 1 calc R
C14 C -0.3188(9) 0.7845(5) -0.1164(9) 0.040(3) Uani 1 1 d .
H14A H -0.3000 0.8219 -0.1355 0.048 Uiso 1 1 calc R
C15 C -0.2851(8) 0.7371(4) -0.1658(8) 0.028(2) Uani 1 1 d .
C16 C -0.2213(8) 0.7407(4) -0.2485(8) 0.026(2) Uani 1 1 d .
C17 C -0.1855(9) 0.7923(4) -0.2857(9) 0.038(3) Uani 1 1 d .
H17A H -0.2021 0.8280 -0.2578 0.045 Uiso 1 1 calc R
C18 C -0.1270(9) 0.7902(5) -0.3624(9) 0.037(3) Uani 1 1 d .
H18A H -0.1036 0.8247 -0.3894 0.044 Uiso 1 1 calc R
C19 C -0.1009(9) 0.7383(4) -0.4016(9) 0.035(2) Uani 1 1 d .
H19A H -0.0582 0.7365 -0.4541 0.042 Uiso 1 1 calc R
C20 C -0.1384(8) 0.6894(4) -0.3627(8) 0.030(2) Uani 1 1 d .
H20A H -0.1225 0.6537 -0.3906 0.036 Uiso 1 1 calc R
C21 C -0.0152(8) 0.6583(4) -0.0856(8) 0.026(2) Uani 1 1 d .
H21A H -0.0196 0.6879 -0.1356 0.031 Uiso 1 1 calc R
C22 C 0.0792(8) 0.6555(4) -0.0056(7) 0.025(2) Uani 1 1 d .
H22A H 0.1384 0.6832 -0.0007 0.030 Uiso 1 1 calc R
C23 C 0.0898(8) 0.6132(4) 0.0679(7) 0.023(2) Uani 1 1 d .
C24 C 0.0003(8) 0.5746(4) 0.0594(7) 0.023(2) Uani 1 1 d .
H24A H 0.0041 0.5452 0.1094 0.028 Uiso 1 1 calc R
C25 C -0.0941(7) 0.5787(4) -0.0214(7) 0.0185(19) Uani 1 1 d .
C26 C -0.1965(8) 0.5422(4) -0.0375(7) 0.021(2) Uani 1 1 d .
C27 C -0.2110(8) 0.4990(4) 0.0305(8) 0.025(2) Uani 1 1 d .
H27A H -0.1525 0.4915 0.0904 0.030 Uiso 1 1 calc R
C28 C -0.3096(9) 0.4674(4) 0.0111(8) 0.030(2) Uani 1 1 d .
C29 C -0.3969(8) 0.4792(4) -0.0753(8) 0.027(2) Uani 1 1 d .
H29A H -0.4671 0.4584 -0.0889 0.032 Uiso 1 1 calc R
C30 C -0.3772(8) 0.5220(4) -0.1396(8) 0.025(2) Uani 1 1 d .
H30A H -0.4352 0.5296 -0.1998 0.030 Uiso 1 1 calc R
C31 C 0.1943(8) 0.6079(5) 0.1521(8) 0.028(2) Uani 1 1 d .
C32 C 0.3700(10) 0.6566(6) 0.2272(10) 0.052(3) Uani 1 1 d .
H32A H 0.4300 0.6286 0.2198 0.062 Uiso 1 1 calc R
H32B H 0.3533 0.6529 0.2968 0.062 Uiso 1 1 calc R
C33 C 0.4048(17) 0.7191(9) 0.2052(16) 0.127(9) Uani 1 1 d .
H33A H 0.4514 0.7357 0.2687 0.190 Uiso 1 1 calc R
H33B H 0.3353 0.7421 0.1817 0.190 Uiso 1 1 calc R
H33C H 0.4494 0.7185 0.1514 0.190 Uiso 1 1 calc R
C34 C -0.3302(9) 0.4219(4) 0.0821(9) 0.032(2) Uani 1 1 d .
C35 C -0.2496(11) 0.3626(6) 0.2252(11) 0.062(4) Uani 1 1 d .
H35A H -0.3181 0.3710 0.2531 0.075 Uiso 1 1 calc R
H35B H -0.2606 0.3248 0.1906 0.075 Uiso 1 1 calc R
C36 C -0.1503(12) 0.3618(8) 0.3061(11) 0.078(5) Uani 1 1 d .
H36A H -0.1591 0.3327 0.3570 0.117 Uiso 1 1 calc R
H36B H -0.1398 0.3994 0.3395 0.117 Uiso 1 1 calc R
H36C H -0.0831 0.3526 0.2779 0.117 Uiso 1 1 calc R
I1 I 0.13878(7) 0.69819(3) 0.39029(6) 0.0467(2) Uani 1 1 d .
I2 I -0.30950(6) 0.55317(3) 0.25868(5) 0.0358(2) Uani 1 1 d .
O1S O -0.0839(7) 0.6154(4) -0.5420(6) 0.051(2) Uani 1 1 d .

loop_
_atom_site_aniso_label
_atom_site_aniso_U_11
_atom_site_aniso_U_22
_atom_site_aniso_U_33
_atom_site_aniso_U_23
_atom_site_aniso_U_13
_atom_site_aniso_U_12
Ru1 0.0197(4) 0.0166(4) 0.0246(4) -0.0005(3) 0.0055(3) -0.0011(3)
N1 0.020(4) 0.019(4) 0.019(4) -0.004(3) 0.001(3) 0.001(3)
N2 0.016(4) 0.015(4) 0.041(5) 0.005(4) 0.011(3) 0.002(3)
N3 0.021(4) 0.014(4) 0.021(4) -0.002(3) 0.004(3) 0.002(3)
N4 0.024(4) 0.019(4) 0.027(4) -0.005(3) 0.010(3) 0.001(3)
N5 0.031(4) 0.008(3) 0.021(4) -0.001(3) 0.008(3) -0.005(3)
N6 0.018(4) 0.023(4) 0.028(4) -0.003(4) 0.014(3) 0.000(3)
O1 0.028(4) 0.035(4) 0.036(4) 0.004(4) -0.004(3) 0.007(3)
O2 0.034(4) 0.043(5) 0.036(4) 0.000(4) 0.000(3) -0.016(3)
O3 0.029(5) 0.059(6) 0.093(7) 0.036(5) 0.014(4) -0.009(4)
O4 0.043(5) 0.032(4) 0.046(5) 0.020(4) 0.026(4) 0.008(3)
C1 0.019(5) 0.032(6) 0.025(5) 0.010(4) 0.003(4) 0.005(4)
C2 0.021(5) 0.030(5) 0.038(6) 0.009(5) 0.006(4) 0.006(4)
C3 0.039(6) 0.026(5) 0.032(6) 0.004(5) 0.002(5) 0.008(5)
C4 0.037(6) 0.018(5) 0.028(6) 0.000(4) 0.002(4) 0.001(4)
C5 0.028(5) 0.021(5) 0.022(5) 0.005(4) 0.009(4) -0.009(4)
C6 0.022(5) 0.012(4) 0.028(5) 0.000(4) 0.001(4) -0.005(4)
C7 0.034(6) 0.025(5) 0.029(6) 0.001(4) 0.011(4) -0.011(4)
C8 0.018(5) 0.032(6) 0.042(6) 0.012(5) 0.005(4) -0.007(4)
C9 0.014(5) 0.034(6) 0.030(6) 0.008(5) 0.007(4) 0.004(4)
C10 0.024(6) 0.028(5) 0.038(6) 0.005(5) 0.011(4) 0.003(4)
C11 0.048(7) 0.034(6) 0.037(6) -0.007(5) 0.022(5) -0.003(5)
C12 0.039(7) 0.047(7) 0.054(8) -0.009(6) 0.021(6) 0.007(6)
C13 0.048(7) 0.033(6) 0.048(7) -0.013(6) 0.016(6) -0.005(5)
C14 0.043(7) 0.025(6) 0.046(7) -0.007(5) -0.004(5) 0.013(5)
C15 0.030(6) 0.022(5) 0.030(6) -0.007(4) -0.001(4) 0.008(4)
C16 0.020(5) 0.023(5) 0.030(5) -0.009(4) -0.002(4) -0.008(4)
C17 0.044(7) 0.018(5) 0.049(7) -0.001(5) 0.004(5) -0.001(5)
C18 0.036(6) 0.032(6) 0.038(7) 0.008(5) 0.000(5) -0.004(5)
C19 0.036(6) 0.030(6) 0.042(7) 0.003(5) 0.016(5) -0.006(5)
C20 0.034(6) 0.024(5) 0.034(6) -0.004(5) 0.014(5) 0.007(4)
C21 0.029(6) 0.021(5) 0.032(6) -0.001(4) 0.014(4) 0.000(4)
C22 0.023(5) 0.025(5) 0.024(5) -0.002(4) 0.003(4) -0.001(4)
C23 0.020(5) 0.020(5) 0.029(5) -0.007(4) 0.004(4) -0.004(4)
C24 0.029(6) 0.017(5) 0.024(5) -0.001(4) 0.006(4) 0.006(4)
C25 0.018(5) 0.013(4) 0.027(5) -0.003(4) 0.010(4) 0.000(3)
C26 0.026(5) 0.015(5) 0.024(5) 0.000(4) 0.007(4) 0.005(4)
C27 0.024(5) 0.020(5) 0.032(6) 0.004(4) 0.006(4) 0.001(4)
C28 0.037(6) 0.025(5) 0.035(6) -0.004(5) 0.022(5) -0.003(4)
C29 0.024(5) 0.016(5) 0.047(7) -0.003(5) 0.021(5) -0.004(4)
C30 0.020(5) 0.024(5) 0.029(5) -0.002(4) 0.003(4) -0.003(4)
C31 0.025(6) 0.039(6) 0.022(5) -0.006(5) 0.009(4) 0.004(5)
C32 0.038(7) 0.067(9) 0.044(7) -0.001(7) -0.006(5) -0.017(6)
C33 0.102(15) 0.142(19) 0.112(16) 0.052(15) -0.027(12) -0.070(14)
C34 0.023(6) 0.028(5) 0.048(7) 0.011(5) 0.013(5) 0.007(4)
C35 0.052(8) 0.072(10) 0.061(9) 0.045(8) 0.009(7) -0.004(7)
C36 0.058(10) 0.119(15) 0.053(9) 0.024(9) 0.001(7) -0.021(9)
I1 0.0500(5) 0.0401(4) 0.0499(5) -0.0021(4) 0.0105(4) 0.0117(4)
I2 0.0367(4) 0.0364(4) 0.0342(4) -0.0070(3) 0.0077(3) 0.0009(3)
O1S 0.062(6) 0.047(5) 0.046(5) -0.009(4) 0.014(4) 0.003(4)

loop_
_atom_type_symbol
_atom_type_description
_atom_type_scat_dispersion_real
_atom_type_scat_dispersion_imag
_atom_type_scat_source
C C 0.0033 0.0016 'International Tables Vol C Tables 4.2.6.8 and 6.1.1.4'
H H 0.0000 0.0000 'International Tables Vol C Tables 4.2.6.8 and 6.1.1.4'
N N 0.0061 0.0033 'International Tables Vol C Tables 4.2.6.8 and 6.1.1.4'
O O 0.0106 0.0060 'International Tables Vol C Tables 4.2.6.8 and 6.1.1.4'
Ru Ru -1.2594 0.8363 'International Tables Vol C Tables 4.2.6.8 and 6.1.1.4'
I I -0.4742 1.8119 'International Tables Vol C Tables 4.2.6.8 and 6.1.1.4'

loop_
_exptl_crystal_face_index_h
_exptl_crystal_face_index_k
_exptl_crystal_face_index_l
_exptl_crystal_face_perp_dist
-6.00 -1.00 -15.00 0.0132
6.00 1.00 15.00 0.0132
6.00 17.00 13.00 0.0255
-5.00 -17.00 -13.00 0.0200
-2.00 21.00 14.00 0.0969
-11.00 -9.00 -10.00 0.0863
2.00 -33.00 0.00 0.0336
0.00 33.00 0.00 0.0389
3.00 32.00 0.00 0.0647
14.00 -18.00 1.00 0.1612
11.00 24.00 0.00 0.1429
-15.00 -12.00 9.00 0.1958

loop_
_geom_angle_atom_site_label_1
_geom_angle_atom_site_label_2
_geom_angle_atom_site_label_3
_geom_angle
N6 Ru1 N5 79.2(3)
N6 Ru1 N4 96.2(3)
N5 Ru1 N4 87.5(3)
N6 Ru1 N1 89.8(3)
N5 Ru1 N1 96.1(3)
N4 Ru1 N1 173.6(3)
N6 Ru1 N3 172.3(3)
N5 Ru1 N3 94.3(3)
N4 Ru1 N3 79.3(3)
N1 Ru1 N3 95.0(3)
N6 Ru1 N2 97.5(3)
N5 Ru1 N2 173.8(3)
N4 Ru1 N2 98.2(3)
N1 Ru1 N2 78.5(3)
N3 Ru1 N2 89.3(3)
C5 N1 C1 118.5(8)
C5 N1 Ru1 115.6(6)
C1 N1 Ru1 125.9(6)
C6 N2 C10 118.2(8)
C6 N2 Ru1 116.1(6)
C10 N2 Ru1 125.7(7)
C20 N3 C16 118.4(8)
C20 N3 Ru1 126.2(6)
C16 N3 Ru1 115.3(6)
C11 N4 C15 117.9(8)
C11 N4 Ru1 127.3(7)
C15 N4 Ru1 114.9(6)
C21 N5 C25 117.8(8)
C21 N5 Ru1 125.7(6)
C25 N5 Ru1 116.5(6)
C30 N6 C26 117.2(8)
C30 N6 Ru1 127.1(6)
C26 N6 Ru1 115.7(6)
C31 O2 C32 118.8(9)
C34 O4 C35 116.0(8)
N1 C1 C2 122.7(9)
C3 C2 C1 118.8(9)
C2 C3 C4 120.4(10)
C3 C4 C5 119.2(9)
N1 C5 C4 120.5(9)
N1 C5 C6 114.9(8)
C4 C5 C6 124.5(8)
N2 C6 C7 121.7(9)
N2 C6 C5 114.8(8)
C7 C6 C5 123.6(9)
C8 C7 C6 118.5(10)
C9 C8 C7 120.3(9)
C10 C9 C8 118.0(9)
N2 C10 C9 123.3(10)
N4 C11 C12 123.2(11)
C13 C12 C11 119.3(11)
C14 C13 C12 118.7(11)
C13 C14 C15 120.3(11)
N4 C15 C14 120.6(10)
N4 C15 C16 115.6(8)
C14 C15 C16 123.8(10)
N3 C16 C17 121.3(9)
N3 C16 C15 114.7(8)
C17 C16 C15 124.0(9)
C18 C17 C16 118.6(10)
C17 C18 C19 120.7(10)
C20 C19 C18 118.1(10)
N3 C20 C19 123.0(9)
N5 C21 C22 122.1(9)
C21 C22 C23 121.0(9)
C22 C23 C24 117.7(9)
C22 C23 C31 121.5(8)
C24 C23 C31 120.8(9)
C25 C24 C23 120.1(9)
C24 C25 N5 121.4(8)
C24 C25 C26 125.7(8)
N5 C25 C26 112.9(8)
N6 C26 C27 121.2(8)
N6 C26 C25 115.5(8)
C27 C26 C25 123.3(8)
C28 C27 C26 119.8(9)
C27 C28 C29 120.3(9)
C27 C28 C34 121.9(10)
C29 C28 C34 117.8(9)
C30 C29 C28 117.1(9)
N6 C30 C29 124.4(9)
O1 C31 O2 125.7(9)
O1 C31 C23 124.4(9)
O2 C31 C23 109.9(9)
O2 C32 C33 99.8(11)
O3 C34 O4 123.0(10)
O3 C34 C28 124.0(9)
O4 C34 C28 113.0(9)
C36 C35 O4 108.5(11)

loop_
_geom_bond_atom_site_label_1
_geom_bond_atom_site_label_2
_geom_bond_distance
Ru1 N6 2.033(8)
Ru1 N5 2.036(7)
Ru1 N4 2.049(7)
Ru1 N1 2.052(7)
Ru1 N3 2.058(7)
Ru1 N2 2.061(8)
N1 C5 1.360(11)
N1 C1 1.361(11)
N2 C6 1.342(12)
N2 C10 1.355(12)
N3 C20 1.349(12)
N3 C16 1.349(12)
N4 C11 1.333(13)
N4 C15 1.357(12)
N5 C21 1.342(12)
N5 C25 1.380(11)
N6 C30 1.358(11)
N6 C26 1.366(12)
O1 C31 1.210(12)
O2 C31 1.333(12)
O2 C32 1.454(13)
O3 C34 1.220(12)
O4 C34 1.337(12)
O4 C35 1.460(13)
C1 C2 1.370(14)
C2 C3 1.363(14)
C3 C4 1.378(14)
C4 C5 1.398(13)
C5 C6 1.467(13)
C6 C7 1.389(13)
C7 C8 1.384(14)
C8 C9 1.372(14)
C9 C10 1.366(14)
C11 C12 1.372(15)
C12 C13 1.364(16)
C13 C14 1.361(16)
C14 C15 1.392(14)
C15 C16 1.470(14)
C16 C17 1.406(14)
C17 C18 1.355(16)
C18 C19 1.384(15)
C19 C20 1.368(14)
C21 C22 1.366(13)
C22 C23 1.375(13)
C23 C24 1.384(13)
C23 C31 1.483(13)
C24 C25 1.374(13)
C25 C26 1.467(12)
C26 C27 1.390(13)
C27 C28 1.363(13)
C28 C29 1.394(15)
C28 C34 1.478(14)
C29 C30 1.368(13)
C32 C33 1.56(2)
C35 C36 1.411(18)

loop_
_geom_torsion_atom_site_label_1
_geom_torsion_atom_site_label_2
_geom_torsion_atom_site_label_3
_geom_torsion_atom_site_label_4
_geom_torsion
N6 Ru1 N1 C5 98.8(6)
N5 Ru1 N1 C5 177.9(6)
N4 Ru1 N1 C5 -59(3)
N3 Ru1 N1 C5 -87.2(6)
N2 Ru1 N1 C5 1.1(6)
N6 Ru1 N1 C1 -82.7(7)
N5 Ru1 N1 C1 -3.6(8)
N4 Ru1 N1 C1 120(3)
N3 Ru1 N1 C1 91.3(7)
N2 Ru1 N1 C1 179.6(8)
N6 Ru1 N2 C6 -90.9(6)
N5 Ru1 N2 C6 -33(3)
N4 Ru1 N2 C6 171.8(6)
N1 Ru1 N2 C6 -2.6(6)
N3 Ru1 N2 C6 92.7(6)
N6 Ru1 N2 C10 91.3(8)
N5 Ru1 N2 C10 149(2)
N4 Ru1 N2 C10 -6.1(8)
N1 Ru1 N2 C10 179.5(8)
N3 Ru1 N2 C10 -85.2(8)
N6 Ru1 N3 C20 125(2)
N5 Ru1 N3 C20 93.1(8)
N4 Ru1 N3 C20 179.7(8)
N1 Ru1 N3 C20 -3.4(8)
N2 Ru1 N3 C20 -81.8(8)
N6 Ru1 N3 C16 -50(2)
N5 Ru1 N3 C16 -82.3(6)
N4 Ru1 N3 C16 4.3(6)
N1 Ru1 N3 C16 -178.8(6)
N2 Ru1 N3 C16 102.8(6)
N6 Ru1 N4 C11 -9.1(9)
N5 Ru1 N4 C11 -88.0(9)
N1 Ru1 N4 C11 149(2)
N3 Ru1 N4 C11 177.2(9)
N2 Ru1 N4 C11 89.4(9)
N6 Ru1 N4 C15 170.0(7)
N5 Ru1 N4 C15 91.1(7)
N1 Ru1 N4 C15 -32(3)
N3 Ru1 N4 C15 -3.8(6)
N2 Ru1 N4 C15 -91.5(7)
N6 Ru1 N5 C21 -176.9(8)
N4 Ru1 N5 C21 -80.1(7)
N1 Ru1 N5 C21 94.5(7)
N3 Ru1 N5 C21 -1.1(8)
N2 Ru1 N5 C21 124(3)
N6 Ru1 N5 C25 3.8(6)
N4 Ru1 N5 C25 100.6(6)
N1 Ru1 N5 C25 -84.8(6)
N3 Ru1 N5 C25 179.6(6)
N2 Ru1 N5 C25 -55(3)
N5 Ru1 N6 C30 177.8(8)
N4 Ru1 N6 C30 91.6(8)
N1 Ru1 N6 C30 -86.0(8)
N3 Ru1 N6 C30 145.0(19)
N2 Ru1 N6 C30 -7.6(8)
N5 Ru1 N6 C26 -3.0(6)
N4 Ru1 N6 C26 -89.2(6)
N1 Ru1 N6 C26 93.2(6)
N3 Ru1 N6 C26 -36(2)
N2 Ru1 N6 C26 171.7(6)
C5 N1 C1 C2 -2.5(13)
Ru1 N1 C1 C2 179.0(7)
N1 C1 C2 C3 1.1(15)
C1 C2 C3 C4 -0.2(15)
C2 C3 C4 C5 0.9(15)
C1 N1 C5 C4 3.2(13)
Ru1 N1 C5 C4 -178.2(7)
C1 N1 C5 C6 -178.2(8)
Ru1 N1 C5 C6 0.4(10)
C3 C4 C5 N1 -2.4(14)
C3 C4 C5 C6 179.1(9)
C10 N2 C6 C7 2.7(13)
Ru1 N2 C6 C7 -175.3(7)
C10 N2 C6 C5 -178.4(8)
Ru1 N2 C6 C5 3.6(10)
N1 C5 C6 N2 -2.6(11)
C4 C5 C6 N2 176.0(8)
N1 C5 C6 C7 176.3(8)
C4 C5 C6 C7 -5.1(14)
N2 C6 C7 C8 -0.8(14)
C5 C6 C7 C8 -179.6(8)
C6 C7 C8 C9 -0.9(14)
C7 C8 C9 C10 0.6(14)
C6 N2 C10 C9 -3.1(14)
Ru1 N2 C10 C9 174.8(7)
C8 C9 C10 N2 1.4(15)
C15 N4 C11 C12 -1.8(16)
Ru1 N4 C11 C12 177.3(8)
N4 C11 C12 C13 -0.4(18)
C11 C12 C13 C14 1.7(18)
C12 C13 C14 C15 -0.8(17)
C11 N4 C15 C14 2.6(14)
Ru1 N4 C15 C14 -176.6(7)
C11 N4 C15 C16 -178.1(9)
Ru1 N4 C15 C16 2.7(10)
C13 C14 C15 N4 -1.4(16)
C13 C14 C15 C16 179.4(10)
C20 N3 C16 C17 -0.8(13)
Ru1 N3 C16 C17 174.9(7)
C20 N3 C16 C15 -179.9(8)
Ru1 N3 C16 C15 -4.1(10)
N4 C15 C16 N3 0.9(12)
C14 C15 C16 N3 -179.8(9)
N4 C15 C16 C17 -178.1(9)
C14 C15 C16 C17 1.2(16)
N3 C16 C17 C18 0.9(15)
C15 C16 C17 C18 179.9(9)
C16 C17 C18 C19 -1.3(16)
C17 C18 C19 C20 1.6(16)
C16 N3 C20 C19 1.2(15)
Ru1 N3 C20 C19 -174.1(8)
C18 C19 C20 N3 -1.6(16)
C25 N5 C21 C22 1.0(13)
Ru1 N5 C21 C22 -178.3(7)
N5 C21 C22 C23 0.6(15)
C21 C22 C23 C24 -1.6(14)
C21 C22 C23 C31 176.8(9)
C22 C23 C24 C25 1.0(13)
C31 C23 C24 C25 -177.5(8)
C23 C24 C25 N5 0.6(13)
C23 C24 C25 C26 -177.6(8)
C21 N5 C25 C24 -1.6(12)
Ru1 N5 C25 C24 177.7(7)
C21 N5 C25 C26 176.7(8)
Ru1 N5 C25 C26 -3.9(9)
C30 N6 C26 C27 -1.0(13)
Ru1 N6 C26 C27 179.7(7)
C30 N6 C26 C25 -178.9(8)
Ru1 N6 C26 C25 1.8(10)
C24 C25 C26 N6 179.6(8)
N5 C25 C26 N6 1.3(11)
C24 C25 C26 C27 1.8(14)
N5 C25 C26 C27 -176.5(8)
N6 C26 C27 C28 1.1(14)
C25 C26 C27 C28 178.9(9)
C26 C27 C28 C29 -1.6(14)
C26 C27 C28 C34 -178.7(9)
C27 C28 C29 C30 1.9(14)
C34 C28 C29 C30 179.1(9)
C26 N6 C30 C29 1.4(13)
Ru1 N6 C30 C29 -179.4(7)
C28 C29 C30 N6 -1.8(14)
C32 O2 C31 O1 -6.9(15)
C32 O2 C31 C23 173.9(9)
C22 C23 C31 O1 -176.3(9)
C24 C23 C31 O1 2.1(15)
C22 C23 C31 O2 2.9(13)
C24 C23 C31 O2 -178.7(8)
C31 O2 C32 C33 -163.8(12)
C35 O4 C34 O3 -0.7(16)
C35 O4 C34 C28 178.8(10)
C27 C28 C34 O3 165.3(11)
C29 C28 C34 O3 -11.9(16)
C27 C28 C34 O4 -14.3(14)
C29 C28 C34 O4 168.5(9)
C34 O4 C35 C36 -165.8(12)

loop_
_diffrn_scan_number
_diffrn_scan_type
_diffrn_scan_start
_diffrn_scan_end
_diffrn_scan_width
_diffrn_scan_exptime
_diffrn_scan_omega
_diffrn_scan_theta
_diffrn_scan_kappa
_diffrn_scan_phi
_diffrn_scan_omega1
_diffrn_scan_theta1
_diffrn_scan_frames
1 phi 0.00 320.00 1.00 60.00 41.00 -22.00 -19.00 - 0.00 0.00 320
2 omega -84.28 14.72 1.00 60.00 - -32.00 111.00 160.00 0.00 0.00 99
3 omega -16.94 29.06 1.00 60.00 - -22.00 -109.00 30.00 0.00 0.00 46
